data_4328146
loop_
_publ_author_name
'Jason A. Kopec'
'Sukesh Shekar'
'Seth N. Brown'

_publ_section_title
;
 Molybdenum(VI) Complexes of a 2,2'-Biphenyl-bridged Bis(amidophenoxide):
 Competition between Metal-Ligand and Metal-Amidophenoxide \p Bonding
;
_journal_name_full 'Inorganic Chemistry'
_journal_page_first 1239
_journal_page_last 1250
_journal_paper_doi 10.1021/ic201736h
_journal_volume 51
_journal_year 2012
_chemical_formula_moiety 'C55 H73 Mo N3 O3, C2 H3 N'
_chemical_formula_sum 'C57 H76 Mo N4 O3'
_chemical_formula_weight 961.16
_chemical_name_common '(tBuClip)Mo(O)(Lut) . CH3CN'
_chemical_name_systematic
;
 Oxo(3,5-lutidine)(4,4'-Di-tert-butylbiphenyl-2,2'-bis((2-oxy-3,5-di-tert-
butylphenyl)amido)molybdenum(VI) acetonitrile solvate
;
_space_group_IT_number 33
_symmetry_cell_setting orthorhombic
_symmetry_space_group_name_Hall 'P 2c -2n'
_symmetry_space_group_name_H-M 'P n a 21'
_atom_sites_solution_hydrogens geom
_atom_sites_solution_primary direct
_atom_sites_solution_secondary difmap
_audit_creation_method SHELXL-97
_cell_angle_alpha 90.00
_cell_angle_beta 90.00
_cell_angle_gamma 90.00
_cell_formula_units_Z 4
_cell_length_a 22.5173(7)
_cell_length_b 12.1833(4)
_cell_length_c 19.6759(6)
_cell_measurement_reflns_used 9849
_cell_measurement_temperature 100(2)
_cell_measurement_theta_max 69.61
_cell_measurement_theta_min 3.93
_cell_volume 5397.8(3)
_computing_cell_refinement 'APEX2/SAINT (Bruker, 2004)'
_computing_data_collection 'APEX2 (Bruker, 2004)'
_computing_data_reduction 'SAINT/XPREP (Bruker, 2004; Sheldrick, 2003)'
_computing_molecular_graphics 'XP (Sheldrick, 1998)'
_computing_publication_material 'XCIF (Sheldrick, 2001)'
_computing_structure_refinement 'XL (Sheldrick, 2001)'
_computing_structure_solution 'XS (Sheldrick, 2001)'
_diffrn_ambient_temperature 100(2)
_diffrn_detector_area_resol_mean 8.33
_diffrn_measured_fraction_theta_full 0.994
_diffrn_measured_fraction_theta_max 0.994
_diffrn_measurement_device_type 'Bruker APEX-II CCD'
_diffrn_measurement_method '\f and \w scans'
_diffrn_radiation_monochromator graphite
_diffrn_radiation_source 'fine-focus sealed tube'
_diffrn_radiation_type CuK\a
_diffrn_radiation_wavelength 1.54178
_diffrn_reflns_av_R_equivalents 0.0334
_diffrn_reflns_av_sigmaI/netI 0.0362
_diffrn_reflns_limit_h_max 27
_diffrn_reflns_limit_h_min -26
_diffrn_reflns_limit_k_max 13
_diffrn_reflns_limit_k_min -14
_diffrn_reflns_limit_l_max 23
_diffrn_reflns_limit_l_min -23
_diffrn_reflns_number 50292
_diffrn_reflns_theta_full 69.74
_diffrn_reflns_theta_max 69.74
_diffrn_reflns_theta_min 3.93
_exptl_absorpt_coefficient_mu 2.325
_exptl_absorpt_correction_T_max 0.7087
_exptl_absorpt_correction_T_min 0.6251
_exptl_absorpt_correction_type multi-scan
_exptl_absorpt_process_details
;
Blessing, R. H. (1995) Acta Cryst. A51, 33-38.

Sheldrick, G.M. (2008) SADABS v2008/1. Bruker AXS Inc. 
Madison, WI USA.
;
_exptl_crystal_colour 'dark green'
_exptl_crystal_density_diffrn 1.183
_exptl_crystal_description block
_exptl_crystal_F_000 2048
_exptl_crystal_recrystallization_method
;
 Crystals were grown from benzene/acetonitrile.
;
_exptl_crystal_size_max 0.22
_exptl_crystal_size_mid 0.17
_exptl_crystal_size_min 0.16
_refine_diff_density_max 1.177
_refine_diff_density_min -0.383
_refine_diff_density_rms 0.058
_refine_ls_abs_structure_details 'Flack H D (1983), Acta Cryst. A39, 876-881'
_refine_ls_abs_structure_Flack 0.014(7)
_refine_ls_extinction_method none
_refine_ls_goodness_of_fit_ref 1.052
_refine_ls_hydrogen_treatment constr
_refine_ls_matrix_type full
_refine_ls_number_parameters 587
_refine_ls_number_reflns 9975
_refine_ls_number_restraints 1
_refine_ls_restrained_S_all 1.052
_refine_ls_R_factor_all 0.0339
_refine_ls_R_factor_gt 0.0322
_refine_ls_shift/su_max 0.002
_refine_ls_shift/su_mean 0.000
_refine_ls_structure_factor_coef Fsqd
_refine_ls_weighting_details 'calc w=1/[\s^2^(Fo^2^)+(0.0377P)^2^+4.1367P] where P=(Fo^2^+2Fc^2^)/3'
_refine_ls_weighting_scheme calc
_refine_ls_wR_factor_gt 0.0817
_refine_ls_wR_factor_ref 0.0827
_reflns_number_gt 9566
_reflns_number_total 9975
_reflns_threshold_expression >2sigma(I)
_cod_data_source_file ic201736h_si_002_2.cif
_cod_data_source_block moolut
_cod_database_code 4328146

loop_
_symmetry_equiv_pos_as_xyz
'x, y, z'
'-x, -y, z+1/2'
'x+1/2, -y+1/2, z'
'-x+1/2, y+1/2, z+1/2'

loop_
_atom_site_label
_atom_site_type_symbol
_atom_site_fract_x
_atom_site_fract_y
_atom_site_fract_z
_atom_site_U_iso_or_equiv
_atom_site_adp_type
_atom_site_occupancy
_atom_site_symmetry_multiplicity
_atom_site_calc_flag
_atom_site_refinement_flags
Mo Mo -0.285476(7) 0.127179(15) -0.972689(15) 0.01545(6) Uani 1 1 d .
O O -0.34596(8) 0.11117(17) -0.92110(10) 0.0216(4) Uani 1 1 d .
O2 O -0.30921(8) 0.24250(16) -1.03764(9) 0.0191(4) Uani 1 1 d .
O1 O -0.21679(8) 0.06153(17) -1.02649(10) 0.0182(4) Uani 1 1 d .
N2 N -0.24115(10) 0.25946(19) -0.93550(12) 0.0179(5) Uani 1 1 d .
N1 N -0.23607(11) 0.04091(19) -0.90369(12) 0.0166(5) Uani 1 1 d .
N6 N -0.33305(10) 0.0281(2) -1.05259(12) 0.0202(5) Uani 1 1 d .
C41 C -0.25906(11) 0.3606(2) -0.96437(17) 0.0187(6) Uani 1 1 d .
C42 C -0.29746(12) 0.3481(2) -1.02019(15) 0.0182(5) Uani 1 1 d .
C43 C -0.32152(12) 0.4391(2) -1.05413(14) 0.0204(6) Uani 1 1 d .
C44 C -0.30356(13) 0.5428(2) -1.03071(15) 0.0233(6) Uani 1 1 d .
H44 H -0.3184 0.6060 -1.0533 0.028 Uiso 1 1 calc R
C45 C -0.26519(12) 0.5576(2) -0.9762(2) 0.0258(5) Uani 1 1 d .
C46 C -0.24337(13) 0.4651(2) -0.94222(15) 0.0235(6) Uani 1 1 d .
H46 H -0.2179 0.4737 -0.9041 0.028 Uiso 1 1 calc R
C47 C -0.36446(13) 0.4251(2) -1.11357(15) 0.0228(6) Uani 1 1 d .
C48 C -0.24505(16) 0.6729(3) -0.95233(18) 0.0375(9) Uani 1 1 d .
C31 C -0.17973(12) 0.2156(2) -0.83375(14) 0.0181(5) Uani 1 1 d .
C32 C -0.18638(12) 0.2615(2) -0.89839(14) 0.0176(5) Uani 1 1 d .
C33 C -0.13685(12) 0.3125(2) -0.92896(14) 0.0195(6) Uani 1 1 d .
H33 H -0.1411 0.3419 -0.9734 0.023 Uiso 1 1 calc R
C34 C -0.08201(12) 0.3214(2) -0.89662(15) 0.0214(6) Uani 1 1 d .
C35 C -0.07733(12) 0.2785(2) -0.83099(15) 0.0219(6) Uani 1 1 d .
H35 H -0.0410 0.2854 -0.8068 0.026 Uiso 1 1 calc R
C36 C -0.12504(12) 0.2262(2) -0.80090(14) 0.0207(6) Uani 1 1 d .
H36 H -0.1205 0.1966 -0.7565 0.025 Uiso 1 1 calc R
C37 C -0.02724(14) 0.3707(3) -0.93148(16) 0.0285(7) Uani 1 1 d .
C21 C -0.22609(12) 0.1476(2) -0.79992(15) 0.0189(5) Uani 1 1 d .
C22 C -0.25043(12) 0.0574(2) -0.83341(14) 0.0185(5) Uani 1 1 d .
C23 C -0.29279(12) -0.0090(2) -0.80205(15) 0.0211(6) Uani 1 1 d .
H23 H -0.3089 -0.0696 -0.8262 0.025 Uiso 1 1 calc R
C24 C -0.31187(13) 0.0116(3) -0.73646(15) 0.0241(6) Uani 1 1 d .
C25 C -0.28678(13) 0.1019(3) -0.70190(15) 0.0253(6) Uani 1 1 d .
H25 H -0.2988 0.1177 -0.6567 0.030 Uiso 1 1 calc R
C26 C -0.24475(13) 0.1677(3) -0.73338(15) 0.0233(6) Uani 1 1 d .
H26 H -0.2283 0.2278 -0.7091 0.028 Uiso 1 1 calc R
C27 C -0.35881(14) -0.0595(3) -0.69975(16) 0.0299(7) Uani 1 1 d .
C11 C -0.17984(13) 0.0086(2) -0.92266(15) 0.0194(6) Uani 1 1 d .
C12 C -0.17236(12) 0.0154(2) -0.99373(14) 0.0177(6) Uani 1 1 d .
C13 C -0.12004(12) -0.0258(2) -1.02516(16) 0.0205(6) Uani 1 1 d .
C14 C -0.07661(11) -0.0625(2) -0.98163(17) 0.0230(6) Uani 1 1 d .
H14 H -0.0409 -0.0891 -1.0013 0.028 Uiso 1 1 calc R
C15 C -0.08072(13) -0.0638(2) -0.91006(15) 0.0229(6) Uani 1 1 d .
C16 C -0.13313(13) -0.0289(2) -0.88031(15) 0.0212(6) Uani 1 1 d .
H16 H -0.1377 -0.0301 -0.8323 0.025 Uiso 1 1 calc R
C17 C -0.11403(14) -0.0243(3) -1.10274(16) 0.0278(7) Uani 1 1 d .
C18 C -0.02802(14) -0.1060(3) -0.86742(17) 0.0311(7) Uani 1 1 d .
C62 C -0.31924(13) 0.0433(2) -1.11836(16) 0.0243(6) Uani 1 1 d .
H62 H -0.2875 0.0917 -1.1292 0.029 Uiso 1 1 calc R
C63 C -0.34891(15) -0.0080(3) -1.17109(16) 0.0309(7) Uani 1 1 d .
C64 C -0.39559(15) -0.0790(3) -1.15372(18) 0.0311(7) Uani 1 1 d .
H64 H -0.4174 -0.1152 -1.1884 0.037 Uiso 1 1 calc R
C65 C -0.40989(14) -0.0966(2) -1.08621(18) 0.0280(7) Uani 1 1 d .
C66 C -0.37731(12) -0.0404(2) -1.03701(15) 0.0220(6) Uani 1 1 d .
H66 H -0.3870 -0.0513 -0.9905 0.026 Uiso 1 1 calc R
C67 C -0.3319(2) 0.0136(4) -1.24382(19) 0.0502(10) Uani 1 1 d .
H67A H -0.2986 0.0652 -1.2452 0.075 Uiso 1 1 calc R
H67B H -0.3659 0.0451 -1.2681 0.075 Uiso 1 1 calc R
H67C H -0.3203 -0.0555 -1.2656 0.075 Uiso 1 1 calc R
C68 C -0.45921(16) -0.1746(3) -1.0660(2) 0.0406(8) Uani 1 1 d .
H68A H -0.4771 -0.2064 -1.1069 0.061 Uiso 1 1 calc R
H68B H -0.4896 -0.1345 -1.0404 0.061 Uiso 1 1 calc R
H68C H -0.4429 -0.2334 -1.0376 0.061 Uiso 1 1 calc R
C471 C -0.38714(14) 0.5368(3) -1.13883(16) 0.0281(7) Uani 1 1 d .
H47A H -0.3534 0.5816 -1.1539 0.042 Uiso 1 1 calc R
H47B H -0.4079 0.5745 -1.1018 0.042 Uiso 1 1 calc R
H47C H -0.4145 0.5256 -1.1769 0.042 Uiso 1 1 calc R
C472 C -0.33355(14) 0.3669(3) -1.17256(16) 0.0302(7) Uani 1 1 d .
H47D H -0.2990 0.4100 -1.1870 0.045 Uiso 1 1 calc R
H47E H -0.3613 0.3594 -1.2106 0.045 Uiso 1 1 calc R
H47F H -0.3205 0.2939 -1.1578 0.045 Uiso 1 1 calc R
C473 C -0.41881(13) 0.3577(3) -1.09066(16) 0.0274(7) Uani 1 1 d .
H47G H -0.4057 0.2858 -1.0742 0.041 Uiso 1 1 calc R
H47H H -0.4459 0.3479 -1.1292 0.041 Uiso 1 1 calc R
H47I H -0.4394 0.3967 -1.0540 0.041 Uiso 1 1 calc R
C481 C -0.2616(3) 0.6888(4) -0.8769(2) 0.0644(14) Uani 1 1 d .
H48A H -0.2489 0.7617 -0.8618 0.097 Uiso 1 1 calc R
H48B H -0.2418 0.6326 -0.8494 0.097 Uiso 1 1 calc R
H48C H -0.3048 0.6821 -0.8715 0.097 Uiso 1 1 calc R
C482 C -0.2745(2) 0.7647(3) -0.9931(2) 0.0516(11) Uani 1 1 d .
H48D H -0.2604 0.8360 -0.9765 0.077 Uiso 1 1 calc R
H48E H -0.3177 0.7603 -0.9878 0.077 Uiso 1 1 calc R
H48F H -0.2642 0.7568 -1.0413 0.077 Uiso 1 1 calc R
C483 C -0.17751(18) 0.6809(3) -0.9602(3) 0.0668(16) Uani 1 1 d .
H48G H -0.1641 0.7535 -0.9454 0.100 Uiso 1 1 calc R
H48H H -0.1668 0.6698 -1.0080 0.100 Uiso 1 1 calc R
H48I H -0.1585 0.6243 -0.9323 0.100 Uiso 1 1 calc R
C371 C 0.00064(14) 0.4576(3) -0.88595(19) 0.0347(7) Uani 1 1 d .
H37A H 0.0356 0.4887 -0.9085 0.052 Uiso 1 1 calc R
H37B H 0.0126 0.4240 -0.8428 0.052 Uiso 1 1 calc R
H37C H -0.0283 0.5159 -0.8772 0.052 Uiso 1 1 calc R
C372 C 0.01665(15) 0.2771(3) -0.94383(19) 0.0390(8) Uani 1 1 d .
H37D H 0.0523 0.3060 -0.9661 0.059 Uiso 1 1 calc R
H37E H -0.0018 0.2217 -0.9730 0.059 Uiso 1 1 calc R
H37F H 0.0276 0.2438 -0.9003 0.059 Uiso 1 1 calc R
C373 C -0.04217(17) 0.4206(4) -1.0004(2) 0.0512(12) Uani 1 1 d .
H37G H -0.0061 0.4512 -1.0208 0.077 Uiso 1 1 calc R
H37H H -0.0716 0.4791 -0.9945 0.077 Uiso 1 1 calc R
H37I H -0.0584 0.3636 -1.0303 0.077 Uiso 1 1 calc R
C271 C -0.38340(17) -0.1500(4) -0.74638(19) 0.0447(9) Uani 1 1 d .
H27A H -0.3509 -0.1979 -0.7610 0.067 Uiso 1 1 calc R
H27B H -0.4021 -0.1164 -0.7863 0.067 Uiso 1 1 calc R
H27C H -0.4129 -0.1933 -0.7215 0.067 Uiso 1 1 calc R
C272 C -0.41124(15) 0.0146(3) -0.6774(2) 0.0436(9) Uani 1 1 d .
H27D H -0.4412 -0.0301 -0.6542 0.065 Uiso 1 1 calc R
H27E H -0.4290 0.0491 -0.7175 0.065 Uiso 1 1 calc R
H27F H -0.3967 0.0715 -0.6465 0.065 Uiso 1 1 calc R
C273 C -0.33134(15) -0.1119(3) -0.63696(17) 0.0328(7) Uani 1 1 d .
H27G H -0.2981 -0.1590 -0.6506 0.049 Uiso 1 1 calc R
H27H H -0.3613 -0.1561 -0.6135 0.049 Uiso 1 1 calc R
H27I H -0.3169 -0.0543 -0.6064 0.049 Uiso 1 1 calc R
C171 C -0.16400(15) -0.0923(3) -1.13436(17) 0.0349(8) Uani 1 1 d .
H17A H -0.2025 -0.0623 -1.1203 0.052 Uiso 1 1 calc R
H17B H -0.1607 -0.1686 -1.1190 0.052 Uiso 1 1 calc R
H17C H -0.1608 -0.0897 -1.1840 0.052 Uiso 1 1 calc R
C172 C -0.11712(16) 0.0942(3) -1.12832(19) 0.0397(8) Uani 1 1 d .
H17D H -0.1551 0.1268 -1.1149 0.060 Uiso 1 1 calc R
H17E H -0.1137 0.0949 -1.1780 0.060 Uiso 1 1 calc R
H17F H -0.0845 0.1367 -1.1085 0.060 Uiso 1 1 calc R
C173 C -0.05363(15) -0.0720(3) -1.12483(17) 0.0375(8) Uani 1 1 d .
H17G H -0.0215 -0.0287 -1.1046 0.056 Uiso 1 1 calc R
H17H H -0.0504 -0.0693 -1.1745 0.056 Uiso 1 1 calc R
H17I H -0.0506 -0.1483 -1.1095 0.056 Uiso 1 1 calc R
C181 C -0.0365(4) -0.2279(4) -0.8572(5) 0.162(5) Uani 1 1 d .
H18A H -0.0035 -0.2571 -0.8302 0.243 Uiso 1 1 calc R
H18B H -0.0374 -0.2647 -0.9015 0.243 Uiso 1 1 calc R
H18C H -0.0740 -0.2410 -0.8333 0.243 Uiso 1 1 calc R
C182 C 0.03109(19) -0.0825(8) -0.9024(2) 0.112(3) Uani 1 1 d .
H18D H 0.0637 -0.1102 -0.8742 0.167 Uiso 1 1 calc R
H18E H 0.0356 -0.0031 -0.9087 0.167 Uiso 1 1 calc R
H18F H 0.0319 -0.1190 -0.9468 0.167 Uiso 1 1 calc R
C183 C -0.02448(17) -0.0515(4) -0.7995(2) 0.0530(12) Uani 1 1 d .
H18G H 0.0095 -0.0807 -0.7743 0.080 Uiso 1 1 calc R
H18H H -0.0611 -0.0657 -0.7741 0.080 Uiso 1 1 calc R
H18I H -0.0196 0.0278 -0.8057 0.080 Uiso 1 1 calc R
C92 C 0.14634(17) 0.1553(4) -0.8343(2) 0.0476(10) Uani 1 1 d .
H92A H 0.1552 0.0813 -0.8177 0.071 Uiso 1 1 calc R
H92B H 0.1822 0.2007 -0.8315 0.071 Uiso 1 1 calc R
H92C H 0.1330 0.1513 -0.8816 0.071 Uiso 1 1 calc R
C91 C 0.09982(19) 0.2038(4) -0.7928(2) 0.0469(10) Uani 1 1 d .
N9 N 0.06175(17) 0.2419(3) -0.7599(2) 0.0590(10) Uani 1 1 d .

loop_
_atom_site_aniso_label
_atom_site_aniso_U_11
_atom_site_aniso_U_22
_atom_site_aniso_U_33
_atom_site_aniso_U_23
_atom_site_aniso_U_13
_atom_site_aniso_U_12
Mo 0.01366(9) 0.01465(9) 0.01805(9) 0.00077(11) 0.00009(10) 0.00036(7)
O 0.0160(9) 0.0240(10) 0.0248(9) 0.0002(8) 0.0002(8) -0.0003(8)
O2 0.0190(9) 0.0170(9) 0.0214(10) 0.0046(8) -0.0037(7) 0.0013(7)
O1 0.0166(10) 0.0192(10) 0.0189(10) 0.0014(8) 0.0030(7) 0.0010(8)
N2 0.0179(11) 0.0154(11) 0.0202(11) 0.0010(9) -0.0016(9) -0.0012(9)
N1 0.0172(12) 0.0123(11) 0.0202(12) 0.0032(9) -0.0005(9) 0.0007(9)
N6 0.0167(11) 0.0197(12) 0.0243(12) 0.0017(10) -0.0008(9) 0.0038(9)
C41 0.0181(11) 0.0151(12) 0.0229(16) 0.0025(12) -0.0007(12) -0.0001(9)
C42 0.0165(12) 0.0157(13) 0.0225(13) 0.0011(11) 0.0014(11) -0.0009(10)
C43 0.0170(13) 0.0222(14) 0.0221(14) 0.0036(11) -0.0003(11) 0.0008(11)
C44 0.0231(14) 0.0169(14) 0.0298(15) 0.0044(12) -0.0046(12) 0.0012(11)
C45 0.0257(12) 0.0189(12) 0.0327(14) 0.0018(17) -0.0009(16) 0.0010(10)
C46 0.0206(14) 0.0231(15) 0.0269(14) -0.0006(12) -0.0046(11) 0.0015(11)
C47 0.0190(14) 0.0232(16) 0.0262(15) 0.0034(12) -0.0036(11) 0.0000(12)
C48 0.0413(18) 0.0183(15) 0.053(2) 0.0004(14) -0.0155(15) 0.0010(13)
C31 0.0187(13) 0.0148(13) 0.0209(13) -0.0030(11) 0.0011(11) 0.0017(10)
C32 0.0151(12) 0.0152(13) 0.0225(13) -0.0040(11) -0.0005(10) 0.0040(10)
C33 0.0215(14) 0.0157(13) 0.0211(13) 0.0004(11) 0.0003(11) 0.0008(11)
C34 0.0211(14) 0.0194(13) 0.0235(14) -0.0040(11) -0.0012(11) 0.0000(11)
C35 0.0189(13) 0.0218(14) 0.0250(14) -0.0047(12) -0.0032(11) 0.0003(11)
C36 0.0257(14) 0.0190(14) 0.0174(12) 0.0006(11) -0.0020(11) 0.0022(11)
C37 0.0187(15) 0.042(2) 0.0252(16) -0.0003(14) -0.0008(12) -0.0077(13)
C21 0.0162(12) 0.0198(13) 0.0208(13) 0.0013(11) -0.0028(10) 0.0048(10)
C22 0.0153(12) 0.0191(14) 0.0210(13) 0.0033(11) -0.0028(10) 0.0053(10)
C23 0.0216(13) 0.0199(14) 0.0219(14) 0.0042(12) -0.0032(11) 0.0007(11)
C24 0.0211(14) 0.0269(16) 0.0242(15) 0.0045(13) 0.0003(12) 0.0017(12)
C25 0.0240(15) 0.0330(17) 0.0187(14) 0.0022(13) 0.0030(11) 0.0037(12)
C26 0.0242(14) 0.0216(14) 0.0240(14) -0.0003(12) -0.0023(11) 0.0028(11)
C27 0.0243(15) 0.0374(18) 0.0280(16) 0.0069(14) 0.0048(12) -0.0045(14)
C11 0.0186(13) 0.0144(13) 0.0251(14) 0.0004(11) -0.0003(11) -0.0013(11)
C12 0.0144(12) 0.0108(12) 0.0281(15) -0.0021(10) 0.0001(10) 0.0004(10)
C13 0.0205(14) 0.0162(13) 0.0249(14) -0.0024(12) 0.0022(11) -0.0007(11)
C14 0.0166(11) 0.0203(12) 0.0321(18) -0.0065(13) 0.0047(13) 0.0025(9)
C15 0.0203(14) 0.0203(14) 0.0280(16) -0.0048(12) -0.0041(11) 0.0025(11)
C16 0.0235(14) 0.0187(14) 0.0214(14) -0.0016(11) -0.0016(11) 0.0026(11)
C17 0.0227(15) 0.0357(18) 0.0249(15) -0.0006(13) 0.0045(12) 0.0053(13)
C18 0.0257(16) 0.0318(17) 0.0357(18) -0.0080(14) -0.0080(13) 0.0114(13)
C62 0.0234(14) 0.0215(14) 0.0281(15) -0.0007(12) 0.0002(12) -0.0031(12)
C63 0.0384(18) 0.0281(17) 0.0260(16) -0.0053(13) -0.0038(13) -0.0008(14)
C64 0.0313(16) 0.0261(16) 0.0358(17) -0.0094(14) -0.0071(13) -0.0024(13)
C65 0.0234(15) 0.0179(14) 0.0427(18) -0.0054(13) -0.0022(13) 0.0002(12)
C66 0.0190(13) 0.0161(13) 0.0308(15) 0.0026(12) 0.0040(11) 0.0031(11)
C67 0.072(3) 0.050(2) 0.0290(19) -0.0076(17) 0.0004(19) -0.018(2)
C68 0.0341(18) 0.0289(17) 0.059(2) -0.0081(17) 0.0058(16) -0.0126(14)
C471 0.0263(16) 0.0286(16) 0.0296(16) 0.0096(13) -0.0075(12) -0.0002(13)
C472 0.0269(16) 0.0374(19) 0.0263(15) 0.0030(14) -0.0013(13) 0.0004(13)
C473 0.0188(14) 0.0314(16) 0.0321(16) 0.0065(13) -0.0057(12) -0.0029(12)
C481 0.104(4) 0.030(2) 0.060(3) -0.011(2) -0.027(3) 0.012(2)
C482 0.066(3) 0.0210(17) 0.068(3) 0.0020(16) -0.025(2) 0.0008(17)
C483 0.049(2) 0.0278(17) 0.124(5) 0.001(3) -0.036(3) -0.0110(16)
C371 0.0281(16) 0.0317(18) 0.0443(19) -0.0020(15) 0.0080(14) -0.0083(14)
C372 0.0263(16) 0.051(2) 0.0396(17) -0.0140(17) 0.0098(14) -0.0042(15)
C373 0.0284(18) 0.084(3) 0.041(2) 0.027(2) -0.0018(15) -0.023(2)
C271 0.044(2) 0.056(2) 0.0345(18) 0.0102(17) 0.0031(16) -0.0281(18)
C272 0.0259(17) 0.057(2) 0.047(2) 0.0206(19) 0.0114(15) 0.0074(16)
C273 0.0281(16) 0.0377(18) 0.0326(17) 0.0100(15) 0.0057(13) -0.0034(14)
C171 0.0296(16) 0.050(2) 0.0252(16) -0.0114(15) -0.0021(13) 0.0091(15)
C172 0.0369(19) 0.046(2) 0.0362(18) 0.0101(17) 0.0130(15) 0.0045(16)
C173 0.0283(17) 0.057(2) 0.0272(16) -0.0045(16) 0.0066(14) 0.0125(16)
C181 0.185(8) 0.028(3) 0.273(11) 0.014(4) -0.194(8) 0.006(3)
C182 0.025(2) 0.268(10) 0.041(2) -0.001(4) -0.0083(18) 0.039(4)
C183 0.035(2) 0.087(3) 0.037(2) -0.016(2) -0.0152(16) 0.026(2)
C92 0.035(2) 0.063(3) 0.045(2) 0.016(2) 0.0007(17) -0.0053(18)
C91 0.044(2) 0.050(2) 0.047(2) 0.0195(19) -0.0114(18) -0.0095(19)
N9 0.049(2) 0.062(2) 0.066(2) 0.009(2) -0.0118(19) 0.0062(18)

loop_
_atom_type_symbol
_atom_type_description
_atom_type_scat_dispersion_real
_atom_type_scat_dispersion_imag
_atom_type_scat_source
C C 0.0181 0.0091 'International Tables Vol C Tables 4.2.6.8 and 6.1.1.4'
H H 0.0000 0.0000 'International Tables Vol C Tables 4.2.6.8 and 6.1.1.4'
N N 0.0311 0.0180 'International Tables Vol C Tables 4.2.6.8 and 6.1.1.4'
O O 0.0492 0.0322 'International Tables Vol C Tables 4.2.6.8 and 6.1.1.4'
Mo Mo -0.0483 2.7339 'International Tables Vol C Tables 4.2.6.8 and 6.1.1.4'

loop_
_geom_angle_atom_site_label_1
_geom_angle_atom_site_label_2
_geom_angle_atom_site_label_3
_geom_angle
O Mo O2 104.48(9)
O Mo N2 105.54(9)
O2 Mo N2 78.55(9)
O Mo O1 150.25(9)
O2 Mo O1 98.55(8)
N2 Mo O1 97.21(9)
O Mo N1 88.89(9)
O2 Mo N1 160.56(8)
N2 Mo N1 84.34(9)
O1 Mo N1 74.36(9)
O Mo N6 88.53(9)
O2 Mo N6 78.52(8)
N2 Mo N6 155.48(9)
O1 Mo N6 77.77(8)
N1 Mo N6 116.50(9)
C42 O2 Mo 117.27(17)
C12 O1 Mo 119.36(18)
C41 N2 C32 115.7(2)
C41 N2 Mo 113.95(17)
C32 N2 Mo 128.32(18)
C11 N1 C22 120.6(2)
C11 N1 Mo 117.83(19)
C22 N1 Mo 116.45(18)
C66 N6 C62 118.7(3)
C66 N6 Mo 122.0(2)
C62 N6 Mo 119.20(19)
C46 C41 C42 120.0(2)
C46 C41 N2 126.8(3)
C42 C41 N2 113.2(2)
O2 C42 C43 123.6(3)
O2 C42 C41 114.8(2)
C43 C42 C41 121.6(3)
C42 C43 C44 116.3(3)
C42 C43 C47 121.4(3)
C44 C43 C47 122.3(3)
C45 C44 C43 123.3(3)
C45 C44 H44 118.3
C43 C44 H44 118.3
C44 C45 C46 118.8(3)
C44 C45 C48 122.3(3)
C46 C45 C48 118.9(3)
C41 C46 C45 119.9(3)
C41 C46 H46 120.0
C45 C46 H46 120.0
C43 C47 C472 110.2(2)
C43 C47 C471 111.1(2)
C472 C47 C471 108.5(3)
C43 C47 C473 109.8(2)
C472 C47 C473 109.7(3)
C471 C47 C473 107.6(2)
C482 C48 C483 109.3(3)
C482 C48 C481 108.0(3)
C483 C48 C481 109.2(4)
C482 C48 C45 112.2(3)
C483 C48 C45 108.5(3)
C481 C48 C45 109.5(3)
C36 C31 C32 118.6(2)
C36 C31 C21 117.6(3)
C32 C31 C21 123.7(2)
C31 C32 C33 118.7(2)
C31 C32 N2 123.3(2)
C33 C32 N2 118.1(2)
C34 C33 C32 122.7(3)
C34 C33 H33 118.7
C32 C33 H33 118.7
C33 C34 C35 117.4(3)
C33 C34 C37 122.6(3)
C35 C34 C37 120.0(3)
C36 C35 C34 120.7(3)
C36 C35 H35 119.7
C34 C35 H35 119.7
C35 C36 C31 122.0(3)
C35 C36 H36 119.0
C31 C36 H36 119.0
C371 C37 C373 109.8(3)
C371 C37 C372 110.2(3)
C373 C37 C372 107.4(3)
C371 C37 C34 109.9(3)
C373 C37 C34 112.1(3)
C372 C37 C34 107.4(3)
C22 C21 C26 117.6(3)
C22 C21 C31 120.2(3)
C26 C21 C31 122.1(3)
C21 C22 C23 121.1(3)
C21 C22 N1 118.5(2)
C23 C22 N1 120.0(3)
C24 C23 C22 121.3(3)
C24 C23 H23 119.3
C22 C23 H23 119.3
C23 C24 C25 117.8(3)
C23 C24 C27 123.1(3)
C25 C24 C27 119.0(3)
C26 C25 C24 120.6(3)
C26 C25 H25 119.7
C24 C25 H25 119.7
C25 C26 C21 121.5(3)
C25 C26 H26 119.2
C21 C26 H26 119.2
C273 C27 C271 109.3(3)
C273 C27 C24 109.7(3)
C271 C27 C24 111.7(3)
C273 C27 C272 108.9(3)
C271 C27 C272 108.2(3)
C24 C27 C272 109.1(3)
N1 C11 C12 111.2(3)
N1 C11 C16 127.9(3)
C12 C11 C16 120.9(3)
O1 C12 C11 114.8(3)
O1 C12 C13 124.6(3)
C11 C12 C13 120.6(3)
C14 C13 C12 115.7(3)
C14 C13 C17 124.2(3)
C12 C13 C17 120.1(3)
C13 C14 C15 125.4(3)
C13 C14 H14 117.3
C15 C14 H14 117.3
C16 C15 C14 118.3(3)
C16 C15 C18 121.9(3)
C14 C15 C18 119.8(3)
C15 C16 C11 118.9(3)
C15 C16 H16 120.6
C11 C16 H16 120.6
C172 C17 C171 110.1(3)
C172 C17 C13 109.6(3)
C171 C17 C13 109.5(3)
C172 C17 C173 107.6(3)
C171 C17 C173 109.2(3)
C13 C17 C173 110.7(3)
C183 C18 C181 108.9(5)
C183 C18 C182 105.9(4)
C181 C18 C182 110.8(6)
C183 C18 C15 112.3(3)
C181 C18 C15 107.7(3)
C182 C18 C15 111.3(3)
N6 C62 C63 123.2(3)
N6 C62 H62 118.4
C63 C62 H62 118.4
C62 C63 C64 117.2(3)
C62 C63 C67 120.8(3)
C64 C63 C67 122.0(3)
C65 C64 C63 120.2(3)
C65 C64 H64 119.9
C63 C64 H64 119.9
C64 C65 C66 117.9(3)
C64 C65 C68 121.3(3)
C66 C65 C68 120.8(3)
N6 C66 C65 122.7(3)
N6 C66 H66 118.7
C65 C66 H66 118.7
C63 C67 H67A 109.5
C63 C67 H67B 109.5
H67A C67 H67B 109.5
C63 C67 H67C 109.5
H67A C67 H67C 109.5
H67B C67 H67C 109.5
C65 C68 H68A 109.5
C65 C68 H68B 109.5
H68A C68 H68B 109.5
C65 C68 H68C 109.5
H68A C68 H68C 109.5
H68B C68 H68C 109.5
C47 C471 H47A 109.5
C47 C471 H47B 109.5
H47A C471 H47B 109.5
C47 C471 H47C 109.5
H47A C471 H47C 109.5
H47B C471 H47C 109.5
C47 C472 H47D 109.5
C47 C472 H47E 109.5
H47D C472 H47E 109.5
C47 C472 H47F 109.5
H47D C472 H47F 109.5
H47E C472 H47F 109.5
C47 C473 H47G 109.5
C47 C473 H47H 109.5
H47G C473 H47H 109.5
C47 C473 H47I 109.5
H47G C473 H47I 109.5
H47H C473 H47I 109.5
C48 C481 H48A 109.5
C48 C481 H48B 109.5
H48A C481 H48B 109.5
C48 C481 H48C 109.5
H48A C481 H48C 109.5
H48B C481 H48C 109.5
C48 C482 H48D 109.5
C48 C482 H48E 109.5
H48D C482 H48E 109.5
C48 C482 H48F 109.5
H48D C482 H48F 109.5
H48E C482 H48F 109.5
C48 C483 H48G 109.5
C48 C483 H48H 109.5
H48G C483 H48H 109.5
C48 C483 H48I 109.5
H48G C483 H48I 109.5
H48H C483 H48I 109.5
C37 C371 H37A 109.5
C37 C371 H37B 109.5
H37A C371 H37B 109.5
C37 C371 H37C 109.5
H37A C371 H37C 109.5
H37B C371 H37C 109.5
C37 C372 H37D 109.5
C37 C372 H37E 109.5
H37D C372 H37E 109.5
C37 C372 H37F 109.5
H37D C372 H37F 109.5
H37E C372 H37F 109.5
C37 C373 H37G 109.5
C37 C373 H37H 109.5
H37G C373 H37H 109.5
C37 C373 H37I 109.5
H37G C373 H37I 109.5
H37H C373 H37I 109.5
C27 C271 H27A 109.5
C27 C271 H27B 109.5
H27A C271 H27B 109.5
C27 C271 H27C 109.5
H27A C271 H27C 109.5
H27B C271 H27C 109.5
C27 C272 H27D 109.5
C27 C272 H27E 109.5
H27D C272 H27E 109.5
C27 C272 H27F 109.5
H27D C272 H27F 109.5
H27E C272 H27F 109.5
C27 C273 H27G 109.5
C27 C273 H27H 109.5
H27G C273 H27H 109.5
C27 C273 H27I 109.5
H27G C273 H27I 109.5
H27H C273 H27I 109.5
C17 C171 H17A 109.5
C17 C171 H17B 109.5
H17A C171 H17B 109.5
C17 C171 H17C 109.5
H17A C171 H17C 109.5
H17B C171 H17C 109.5
C17 C172 H17D 109.5
C17 C172 H17E 109.5
H17D C172 H17E 109.5
C17 C172 H17F 109.5
H17D C172 H17F 109.5
H17E C172 H17F 109.5
C17 C173 H17G 109.5
C17 C173 H17H 109.5
H17G C173 H17H 109.5
C17 C173 H17I 109.5
H17G C173 H17I 109.5
H17H C173 H17I 109.5
C18 C181 H18A 109.5
C18 C181 H18B 109.5
H18A C181 H18B 109.5
C18 C181 H18C 109.5
H18A C181 H18C 109.5
H18B C181 H18C 109.5
C18 C182 H18D 109.5
C18 C182 H18E 109.5
H18D C182 H18E 109.5
C18 C182 H18F 109.5
H18D C182 H18F 109.5
H18E C182 H18F 109.5
C18 C183 H18G 109.5
C18 C183 H18H 109.5
H18G C183 H18H 109.5
C18 C183 H18I 109.5
H18G C183 H18I 109.5
H18H C183 H18I 109.5
C91 C92 H92A 109.5
C91 C92 H92B 109.5
H92A C92 H92B 109.5
C91 C92 H92C 109.5
H92A C92 H92C 109.5
H92B C92 H92C 109.5
N9 C91 C92 178.9(5)

loop_
_geom_bond_atom_site_label_1
_geom_bond_atom_site_label_2
_geom_bond_distance
Mo O 1.7098(19)
Mo O2 1.9730(18)
Mo N2 2.032(2)
Mo O1 2.0377(19)
Mo N1 2.046(2)
Mo N6 2.253(2)
O2 C42 1.357(3)
O1 C12 1.316(3)
N2 C41 1.415(3)
N2 C32 1.434(3)
N1 C11 1.378(4)
N1 C22 1.434(4)
N6 C66 1.335(4)
N6 C62 1.344(4)
C41 C46 1.392(4)
C41 C42 1.406(4)
C42 C43 1.403(4)
C43 C44 1.405(4)
C43 C47 1.527(4)
C44 C45 1.390(5)
C44 H44 0.9500
C45 C46 1.399(4)
C45 C48 1.549(4)
C46 H46 0.9500
C47 C472 1.528(4)
C47 C471 1.537(4)
C47 C473 1.541(4)
C48 C482 1.528(5)
C48 C483 1.532(5)
C48 C481 1.543(6)
C31 C36 1.397(4)
C31 C32 1.398(4)
C31 C21 1.490(4)
C32 C33 1.411(4)
C33 C34 1.393(4)
C33 H33 0.9500
C34 C35 1.397(4)
C34 C37 1.534(4)
C35 C36 1.382(4)
C35 H35 0.9500
C36 H36 0.9500
C37 C371 1.522(5)
C37 C373 1.524(4)
C37 C372 1.528(5)
C21 C22 1.394(4)
C21 C26 1.397(4)
C22 C23 1.394(4)
C23 C24 1.383(4)
C23 H23 0.9500
C24 C25 1.411(5)
C24 C27 1.546(4)
C25 C26 1.387(4)
C25 H25 0.9500
C26 H26 0.9500
C27 C273 1.522(5)
C27 C271 1.537(5)
C27 C272 1.549(5)
C11 C12 1.411(4)
C11 C16 1.418(4)
C12 C13 1.422(4)
C13 C14 1.375(4)
C13 C17 1.533(4)
C14 C15 1.411(4)
C14 H14 0.9500
C15 C16 1.384(4)
C15 C18 1.542(4)
C16 H16 0.9500
C17 C172 1.530(5)
C17 C171 1.530(5)
C17 C173 1.542(4)
C18 C183 1.494(5)
C18 C181 1.511(6)
C18 C182 1.526(6)
C62 C63 1.383(4)
C62 H62 0.9500
C63 C64 1.404(5)
C63 C67 1.504(5)
C64 C65 1.383(5)
C64 H64 0.9500
C65 C66 1.394(4)
C65 C68 1.515(4)
C66 H66 0.9500
C67 H67A 0.9800
C67 H67B 0.9800
C67 H67C 0.9800
C68 H68A 0.9800
C68 H68B 0.9800
C68 H68C 0.9800
C471 H47A 0.9800
C471 H47B 0.9800
C471 H47C 0.9800
C472 H47D 0.9800
C472 H47E 0.9800
C472 H47F 0.9800
C473 H47G 0.9800
C473 H47H 0.9800
C473 H47I 0.9800
C481 H48A 0.9800
C481 H48B 0.9800
C481 H48C 0.9800
C482 H48D 0.9800
C482 H48E 0.9800
C482 H48F 0.9800
C483 H48G 0.9800
C483 H48H 0.9800
C483 H48I 0.9800
C371 H37A 0.9800
C371 H37B 0.9800
C371 H37C 0.9800
C372 H37D 0.9800
C372 H37E 0.9800
C372 H37F 0.9800
C373 H37G 0.9800
C373 H37H 0.9800
C373 H37I 0.9800
C271 H27A 0.9800
C271 H27B 0.9800
C271 H27C 0.9800
C272 H27D 0.9800
C272 H27E 0.9800
C272 H27F 0.9800
C273 H27G 0.9800
C273 H27H 0.9800
C273 H27I 0.9800
C171 H17A 0.9800
C171 H17B 0.9800
C171 H17C 0.9800
C172 H17D 0.9800
C172 H17E 0.9800
C172 H17F 0.9800
C173 H17G 0.9800
C173 H17H 0.9800
C173 H17I 0.9800
C181 H18A 0.9800
C181 H18B 0.9800
C181 H18C 0.9800
C182 H18D 0.9800
C182 H18E 0.9800
C182 H18F 0.9800
C183 H18G 0.9800
C183 H18H 0.9800
C183 H18I 0.9800
C92 C91 1.454(6)
C92 H92A 0.9800
C92 H92B 0.9800
C92 H92C 0.9800
C91 N9 1.169(6)
